data_4334214
loop_
_publ_author_name
'Xiao-Yan Chen'
'George S. Goff'
'Brian L. Scott'
'Michael T. Janicke'
'Wolfgang Runde'

_publ_section_title
;
 Solid-State and Solution-State Coordination Chemistry of Lanthanide(III)
 Complexes with (Pyrazol-1-yl)acetic Acid
;
_journal_name_full 'Inorganic Chemistry'
_journal_page_first 3217
_journal_page_last 3224
_journal_paper_doi 10.1021/ic302696m
_journal_volume 52
_journal_year 2013
_chemical_formula_sum 'C15 H23 N6 O10 Pr'
_chemical_formula_weight 588.30
_chemical_name_systematic
; 
 ? 
;
_space_group_IT_number 14
_symmetry_cell_setting monoclinic
_symmetry_space_group_name_Hall '-P 2yn'
_symmetry_space_group_name_H-M 'P 1 21/n 1'
_atom_sites_solution_hydrogens geom
_atom_sites_solution_primary direct
_atom_sites_solution_secondary difmap
_audit_creation_method SHELXL-97
_cell_angle_alpha 90.00
_cell_angle_beta 117.643(1)
_cell_angle_gamma 90.00
_cell_formula_units_Z 4
_cell_length_a 8.8744(5)
_cell_length_b 29.2893(17)
_cell_length_c 9.3719(6)
_cell_measurement_temperature 120(1)
_cell_volume 2157.9(2)
_computing_cell_refinement 'SAINT+, v. 7.66a (Bruker AXS, 2009)'
_computing_data_collection 'APEX II, v. 7.0 (Bruker AXS, 2009)'
_computing_data_reduction 'SAINT+, v. 7.66a (Bruker AXS, 2009)'
_computing_molecular_graphics 'SHELXTL, v. 6.14, (Bruker AXS, 2000)'
_computing_publication_material 'SHELXTL, v. 6.14, (Bruker AXS, 2000)'
_computing_structure_refinement 'SHELXL-97 (Sheldrick, 1997)'
_computing_structure_solution 'SHELXS-97 (Sheldrick, 1990)'
_diffrn_ambient_temperature 120(1)
_diffrn_measured_fraction_theta_full 1.000
_diffrn_measured_fraction_theta_max 0.944
_diffrn_measurement_device_type 'Bruker D8 with APEXII CCD'
_diffrn_measurement_method '\w scans'
_diffrn_radiation_monochromator graphite
_diffrn_radiation_source 'fine-focus sealed tube'
_diffrn_radiation_type MoK\a
_diffrn_radiation_wavelength 0.71073
_diffrn_reflns_av_R_equivalents 0.0236
_diffrn_reflns_av_sigmaI/netI 0.0189
_diffrn_reflns_limit_h_max 11
_diffrn_reflns_limit_h_min -11
_diffrn_reflns_limit_k_max 37
_diffrn_reflns_limit_k_min -37
_diffrn_reflns_limit_l_max 12
_diffrn_reflns_limit_l_min -11
_diffrn_reflns_number 24265
_diffrn_reflns_theta_full 25.00
_diffrn_reflns_theta_max 28.39
_diffrn_reflns_theta_min 2.55
_diffrn_standards_decay_% 0
_diffrn_standards_interval_count 0
_diffrn_standards_interval_time 0
_diffrn_standards_number 0
_exptl_absorpt_coefficient_mu 2.322
_exptl_absorpt_correction_T_max 0.8732
_exptl_absorpt_correction_T_min 0.6290
_exptl_absorpt_correction_type multi-scan
_exptl_absorpt_process_details 'SADABS v. 1 (Sheldrick, 2008)'
_exptl_crystal_colour colorless
_exptl_crystal_density_diffrn 1.811
_exptl_crystal_description block
_exptl_crystal_F_000 1176
_exptl_crystal_size_max 0.22
_exptl_crystal_size_mid 0.12
_exptl_crystal_size_min 0.06
_refine_diff_density_max 0.862
_refine_diff_density_min -0.782
_refine_diff_density_rms 0.088
_refine_ls_extinction_method none
_refine_ls_goodness_of_fit_ref 1.907
_refine_ls_hydrogen_treatment mixed
_refine_ls_matrix_type full
_refine_ls_number_parameters 301
_refine_ls_number_reflns 5115
_refine_ls_number_restraints 1
_refine_ls_restrained_S_all 1.912
_refine_ls_R_factor_all 0.0270
_refine_ls_R_factor_gt 0.0249
_refine_ls_shift/su_max 0.013
_refine_ls_shift/su_mean 0.000
_refine_ls_structure_factor_coef Fsqd
_refine_ls_weighting_details 'calc w=1/[\s^2^(Fo^2^)+(0.0175P)^2^+0.0000P] where P=(Fo^2^+2Fc^2^)/3'
_refine_ls_weighting_scheme calc
_refine_ls_wR_factor_gt 0.0603
_refine_ls_wR_factor_ref 0.0632
_reflns_number_gt 4829
_reflns_number_total 5115
_reflns_threshold_expression >2sigma(I)
_cod_data_source_file ic302696m_si_001_3.cif
_cod_data_source_block apx1493
_cod_original_sg_symbol_H-M 'P 21/n'
_cod_database_code 4334214

loop_
_symmetry_equiv_pos_as_xyz
'x, y, z'
'-x+1/2, y+1/2, -z+1/2'
'-x, -y, -z'
'x-1/2, -y-1/2, z-1/2'

loop_
_atom_site_label
_atom_site_type_symbol
_atom_site_fract_x
_atom_site_fract_y
_atom_site_fract_z
_atom_site_U_iso_or_equiv
_atom_site_adp_type
_atom_site_occupancy
_atom_site_symmetry_multiplicity
_atom_site_calc_flag
_atom_site_refinement_flags
Pr1 Pr 0.739114(15) 1.003395(4) 0.985053(15) 0.00932(5) Uani 1 1 d .
N1 N 0.6522(3) 1.10667(7) 0.5232(2) 0.0133(4) Uani 1 1 d .
N2 N 0.7410(3) 1.09974(7) 0.4408(3) 0.0173(5) Uani 1 1 d .
N3 N 0.8720(3) 0.84189(7) 0.8539(3) 0.0191(5) Uani 1 1 d .
N4 N 0.7446(3) 0.82395(8) 0.7211(3) 0.0240(5) Uani 1 1 d .
N5 N 0.4914(2) 0.83112(7) 1.0179(2) 0.0151(5) Uani 1 1 d .
N6 N 0.5357(3) 0.81134(7) 1.1613(3) 0.0209(5) Uani 1 1 d .
O1 O 0.4953(2) 1.01910(6) 0.6908(2) 0.0140(4) Uani 1 1 d .
O2 O 0.7578(2) 1.03709(6) 0.7476(2) 0.0162(4) Uani 1 1 d .
O3 O 0.9814(2) 0.96099(5) 0.9185(2) 0.0129(3) Uani 1 1 d .
O4 O 0.73380(19) 0.92789(5) 0.84574(19) 0.0119(3) Uani 1 1 d .
O5 O 0.52196(19) 0.95461(6) 1.00615(19) 0.0129(4) Uani 1 1 d .
O6 O 0.3442(2) 0.91078(5) 1.0466(2) 0.0140(4) Uani 1 1 d .
O7 O 0.9204(2) 0.94744(6) 1.2002(2) 0.0133(4) Uani 1 1 d D
O8 O 0.8223(2) 1.03487(6) 1.2655(2) 0.0165(4) Uani 1 1 d .
O9 O 0.8477(2) 0.94615(6) 0.4592(2) 0.0166(4) Uani 1 1 d .
O10 O 0.7549(2) 0.85659(6) 0.4465(2) 0.0257(4) Uani 1 1 d .
C1 C 0.6002(3) 1.04108(8) 0.6608(3) 0.0131(5) Uani 1 1 d .
C2 C 0.5304(3) 1.07311(9) 0.5185(3) 0.0158(5) Uani 1 1 d .
H2A H 0.4920 1.0553 0.4205 0.019 Uiso 1 1 calc R
H2B H 0.4323 1.0888 0.5145 0.019 Uiso 1 1 calc R
C3 C 0.6989(4) 1.14487(9) 0.6107(3) 0.0217(6) Uani 1 1 d .
H3 H 0.6544 1.1561 0.6763 0.026 Uiso 1 1 calc R
C4 C 0.8269(4) 1.16478(9) 0.5851(3) 0.0246(6) Uani 1 1 d .
H4 H 0.8852 1.1918 0.6282 0.029 Uiso 1 1 calc R
C5 C 0.8475(3) 1.13509(9) 0.4808(3) 0.0210(6) Uani 1 1 d .
H5 H 0.9266 1.1393 0.4429 0.025 Uiso 1 1 calc R
C6 C 0.8844(3) 0.92645(8) 0.8714(3) 0.0109(5) Uani 1 1 d .
C7 C 0.9614(3) 0.88258(8) 0.8490(3) 0.0190(6) Uani 1 1 d .
H7A H 0.9628 0.8838 0.7462 0.023 Uiso 1 1 calc R
H7B H 1.0784 0.8806 0.9327 0.023 Uiso 1 1 calc R
C8 C 0.8935(4) 0.81915(10) 0.9878(3) 0.0270(6) Uani 1 1 d .
H8 H 0.9729 0.8259 1.0931 0.032 Uiso 1 1 calc R
C9 C 0.7780(4) 0.78464(10) 0.9403(4) 0.0285(7) Uani 1 1 d .
H9 H 0.7619 0.7630 1.0046 0.034 Uiso 1 1 calc R
C10 C 0.6890(4) 0.78911(9) 0.7733(4) 0.0284(7) Uani 1 1 d .
H10 H 0.6011 0.7699 0.7065 0.034 Uiso 1 1 calc R
C11 C 0.4693(3) 0.91539(8) 1.0222(3) 0.0114(5) Uani 1 1 d .
C12 C 0.5648(3) 0.87434(8) 1.0075(3) 0.0160(5) Uani 1 1 d .
H12A H 0.5670 0.8759 0.9051 0.019 Uiso 1 1 calc R
H12B H 0.6815 0.8757 1.0922 0.019 Uiso 1 1 calc R
C13 C 0.3786(4) 0.80552(9) 0.8955(3) 0.0265(6) Uani 1 1 d .
H13 H 0.3310 0.8125 0.7864 0.032 Uiso 1 1 calc R
C14 C 0.3468(4) 0.76711(10) 0.9618(4) 0.0358(8) Uani 1 1 d .
H14 H 0.2745 0.7429 0.9084 0.043 Uiso 1 1 calc R
C15 C 0.4474(4) 0.77265(9) 1.1269(4) 0.0293(7) Uani 1 1 d .
H15 H 0.4523 0.7518 1.2038 0.035 Uiso 1 1 calc R
H3A H 0.917(6) 1.0370(15) 1.326(5) 0.080 Uiso 1 1 d .
H1B H 0.904(6) 0.9465(15) 1.273(5) 0.080 Uiso 1 1 d .
H1A H 1.043(3) 0.9481(13) 1.228(5) 0.080 Uiso 1 1 d D
H3B H 0.776(6) 1.0523(14) 1.306(5) 0.080 Uiso 1 1 d .

loop_
_atom_site_aniso_label
_atom_site_aniso_U_11
_atom_site_aniso_U_22
_atom_site_aniso_U_33
_atom_site_aniso_U_23
_atom_site_aniso_U_13
_atom_site_aniso_U_12
Pr1 0.00751(8) 0.00908(8) 0.01087(8) 0.00068(5) 0.00385(6) -0.00016(4)
N1 0.0140(10) 0.0131(10) 0.0135(10) 0.0022(8) 0.0070(9) 0.0026(8)
N2 0.0182(11) 0.0207(12) 0.0176(11) 0.0020(9) 0.0122(9) 0.0040(9)
N3 0.0148(11) 0.0131(11) 0.0271(13) -0.0045(9) 0.0079(10) 0.0003(8)
N4 0.0236(12) 0.0217(12) 0.0279(13) -0.0086(10) 0.0129(11) -0.0080(10)
N5 0.0191(12) 0.0090(10) 0.0186(12) 0.0022(8) 0.0098(10) 0.0015(8)
N6 0.0246(12) 0.0172(12) 0.0173(11) 0.0039(9) 0.0066(10) -0.0045(9)
O1 0.0123(9) 0.0148(9) 0.0138(9) 0.0018(7) 0.0052(7) -0.0010(7)
O2 0.0093(8) 0.0246(10) 0.0143(9) 0.0062(7) 0.0050(7) 0.0030(7)
O3 0.0117(8) 0.0120(8) 0.0152(9) -0.0010(7) 0.0064(7) -0.0014(6)
O4 0.0097(8) 0.0129(8) 0.0131(9) -0.0003(6) 0.0053(7) -0.0011(6)
O5 0.0114(9) 0.0097(8) 0.0179(9) 0.0012(6) 0.0070(8) -0.0008(6)
O6 0.0109(8) 0.0121(9) 0.0203(9) 0.0016(7) 0.0082(7) -0.0001(6)
O7 0.0115(9) 0.0155(9) 0.0132(9) 0.0026(7) 0.0060(7) 0.0022(7)
O8 0.0135(9) 0.0195(10) 0.0150(9) -0.0028(7) 0.0053(8) 0.0014(7)
O9 0.0131(9) 0.0196(9) 0.0168(9) 0.0011(7) 0.0066(7) 0.0003(7)
O10 0.0239(11) 0.0200(10) 0.0321(11) -0.0002(9) 0.0120(9) -0.0021(8)
C1 0.0134(12) 0.0138(12) 0.0109(12) -0.0018(9) 0.0048(10) 0.0019(9)
C2 0.0102(12) 0.0189(13) 0.0147(13) 0.0039(10) 0.0029(10) 0.0003(9)
C3 0.0307(16) 0.0171(14) 0.0234(15) -0.0037(11) 0.0177(13) 0.0000(11)
C4 0.0284(16) 0.0199(14) 0.0228(15) 0.0010(11) 0.0097(13) -0.0056(11)
C5 0.0178(14) 0.0239(15) 0.0241(15) 0.0078(11) 0.0121(12) 0.0036(11)
C6 0.0124(12) 0.0118(12) 0.0080(11) -0.0003(9) 0.0044(10) 0.0000(9)
C7 0.0140(13) 0.0136(13) 0.0310(15) -0.0042(11) 0.0118(12) -0.0020(10)
C8 0.0283(16) 0.0244(15) 0.0223(15) 0.0024(12) 0.0068(13) 0.0026(12)
C9 0.0356(17) 0.0172(14) 0.0367(17) 0.0026(12) 0.0201(15) 0.0004(12)
C10 0.0291(16) 0.0191(15) 0.0415(18) -0.0100(13) 0.0203(15) -0.0089(12)
C11 0.0111(12) 0.0100(11) 0.0103(12) -0.0006(9) 0.0027(10) -0.0018(9)
C12 0.0186(13) 0.0091(12) 0.0253(14) 0.0012(10) 0.0145(11) 0.0008(9)
C13 0.0271(15) 0.0192(14) 0.0187(14) -0.0004(11) -0.0016(12) -0.0006(11)
C14 0.0281(17) 0.0159(15) 0.0397(19) 0.0018(13) -0.0043(14) -0.0083(12)
C15 0.0277(16) 0.0192(15) 0.0326(17) 0.0100(12) 0.0069(13) -0.0056(12)

loop_
_atom_type_symbol
_atom_type_description
_atom_type_scat_dispersion_real
_atom_type_scat_dispersion_imag
_atom_type_scat_source
C C 0.0033 0.0016 'International Tables Vol C Tables 4.2.6.8 and 6.1.1.4'
H H 0.0000 0.0000 'International Tables Vol C Tables 4.2.6.8 and 6.1.1.4'
N N 0.0061 0.0033 'International Tables Vol C Tables 4.2.6.8 and 6.1.1.4'
O O 0.0106 0.0060 'International Tables Vol C Tables 4.2.6.8 and 6.1.1.4'
Pr Pr -0.2180 2.8214 'International Tables Vol C Tables 4.2.6.8 and 6.1.1.4'

loop_
_geom_angle_atom_site_label_1
_geom_angle_atom_site_label_2
_geom_angle_atom_site_label_3
_geom_angle
_geom_angle_site_symmetry_1
_geom_angle_site_symmetry_3
O3 Pr1 O5 155.38(5) 3_777 .
O3 Pr1 O2 71.76(6) 3_777 .
O5 Pr1 O2 132.14(5) . .
O3 Pr1 O7 79.63(6) 3_777 .
O5 Pr1 O7 78.01(5) . .
O2 Pr1 O7 133.34(5) . .
O3 Pr1 O8 72.88(6) 3_777 .
O5 Pr1 O8 89.44(6) . .
O2 Pr1 O8 131.70(6) . .
O7 Pr1 O8 68.75(6) . .
O3 Pr1 O4 109.45(5) 3_777 .
O5 Pr1 O4 73.23(5) . .
O2 Pr1 O4 83.14(5) . .
O7 Pr1 O4 72.51(5) . .
O8 Pr1 O4 140.06(6) . .
O3 Pr1 O6 79.37(5) 3_777 3_677
O5 Pr1 O6 112.10(5) . 3_677
O2 Pr1 O6 69.54(5) . 3_677
O7 Pr1 O6 139.83(6) . 3_677
O8 Pr1 O6 72.48(6) . 3_677
O4 Pr1 O6 147.29(5) . 3_677
O3 Pr1 O1 120.76(5) 3_777 .
O5 Pr1 O1 83.85(5) . .
O2 Pr1 O1 50.51(5) . .
O7 Pr1 O1 149.38(5) . .
O8 Pr1 O1 135.99(6) . .
O4 Pr1 O1 78.77(5) . .
O6 Pr1 O1 70.12(5) 3_677 .
O3 Pr1 O5 122.72(5) 3_777 3_677
O5 Pr1 O5 62.83(6) . 3_677
O2 Pr1 O5 105.23(5) . 3_677
O7 Pr1 O5 121.26(5) . 3_677
O8 Pr1 O5 68.93(5) . 3_677
O4 Pr1 O5 127.31(5) . 3_677
O6 Pr1 O5 49.45(5) 3_677 3_677
O1 Pr1 O5 69.38(5) . 3_677
O3 Pr1 O3 61.19(6) 3_777 .
O5 Pr1 O3 117.97(5) . .
O2 Pr1 O3 66.57(5) . .
O7 Pr1 O3 67.49(5) . .
O8 Pr1 O3 120.41(5) . .
O4 Pr1 O3 48.33(5) . .
O6 Pr1 O3 127.77(5) 3_677 .
O1 Pr1 O3 100.79(5) . .
O5 Pr1 O3 170.15(5) 3_677 .
O3 Pr1 C1 95.15(6) 3_777 .
O5 Pr1 C1 109.45(6) . .
O2 Pr1 C1 25.37(6) . .
O7 Pr1 C1 152.39(6) . .
O8 Pr1 C1 135.88(6) . .
O4 Pr1 C1 84.06(6) . .
O6 Pr1 C1 63.52(6) 3_677 .
O1 Pr1 C1 25.75(6) . .
O5 Pr1 C1 84.49(6) 3_677 .
O3 Pr1 C1 86.14(6) . .
O3 Pr1 C11 100.33(6) 3_777 3_677
O5 Pr1 C11 88.00(6) . 3_677
O2 Pr1 C11 87.79(6) . 3_677
O7 Pr1 C11 133.96(6) . 3_677
O8 Pr1 C11 67.47(6) . 3_677
O4 Pr1 C11 144.14(6) . 3_677
O6 Pr1 C11 24.32(6) 3_677 3_677
O1 Pr1 C11 68.86(6) . 3_677
O5 Pr1 C11 25.19(6) 3_677 3_677
O3 Pr1 C11 151.59(6) . 3_677
C1 Pr1 C11 73.58(6) . 3_677
C3 N1 N2 112.4(2) . .
C3 N1 C2 127.1(2) . .
N2 N1 C2 120.4(2) . .
C5 N2 N1 104.3(2) . .
N4 N3 C8 111.3(2) . .
N4 N3 C7 122.2(2) . .
C8 N3 C7 126.3(2) . .
C10 N4 N3 104.9(2) . .
N6 N5 C13 111.6(2) . .
N6 N5 C12 120.8(2) . .
C13 N5 C12 127.5(2) . .
C15 N6 N5 105.0(2) . .
C1 O1 Pr1 89.43(14) . .
C1 O2 Pr1 95.70(14) . .
C6 O3 Pr1 151.38(15) . 3_777
C6 O3 Pr1 87.93(13) . .
Pr1 O3 Pr1 118.81(6) 3_777 .
C6 O4 Pr1 99.61(14) . .
C11 O5 Pr1 150.42(15) . .
C11 O5 Pr1 92.32(14) . 3_677
Pr1 O5 Pr1 117.17(6) . 3_677
C11 O6 Pr1 96.04(14) . 3_677
O2 C1 O1 121.4(2) . .
O2 C1 C2 120.5(2) . .
O1 C1 C2 118.0(2) . .
O2 C1 Pr1 58.92(12) . .
O1 C1 Pr1 64.83(12) . .
C2 C1 Pr1 163.46(17) . .
N1 C2 C1 113.65(19) . .
N1 C3 C4 106.9(2) . .
C5 C4 C3 104.1(2) . .
N2 C5 C4 112.3(2) . .
O4 C6 O3 122.4(2) . .
O4 C6 C7 121.0(2) . .
O3 C6 C7 116.6(2) . .
O4 C6 Pr1 56.47(12) . .
O3 C6 Pr1 67.31(12) . .
C7 C6 Pr1 166.93(17) . .
N3 C7 C6 113.9(2) . .
N3 C8 C9 107.6(3) . .
C8 C9 C10 104.2(3) . .
N4 C10 C9 112.0(3) . .
O6 C11 O5 121.9(2) . .
O6 C11 C12 121.2(2) . .
O5 C11 C12 116.9(2) . .
O6 C11 Pr1 59.64(12) . 3_677
O5 C11 Pr1 62.49(12) . 3_677
C12 C11 Pr1 174.20(16) . 3_677
N5 C12 C11 113.5(2) . .
N5 C13 C14 107.3(2) . .
C13 C14 C15 104.3(2) . .
N6 C15 C14 111.8(3) . .

loop_
_geom_bond_atom_site_label_1
_geom_bond_atom_site_label_2
_geom_bond_distance
_geom_bond_site_symmetry_2
Pr1 O3 2.4446(16) 3_777
Pr1 O5 2.4796(16) .
Pr1 O2 2.5092(17) .
Pr1 O7 2.5157(17) .
Pr1 O8 2.5500(18) .
Pr1 O4 2.5573(16) .
Pr1 O6 2.5979(16) 3_677
Pr1 O1 2.6384(16) .
Pr1 O5 2.6580(16) 3_677
Pr1 O3 2.7927(16) .
Pr1 C1 2.915(2) .
Pr1 C11 2.994(2) 3_677
N1 C3 1.334(3) .
N1 N2 1.351(3) .
N1 C2 1.446(3) .
N2 C5 1.333(3) .
N3 N4 1.341(3) .
N3 C8 1.354(4) .
N3 C7 1.444(3) .
N4 C10 1.322(3) .
N5 N6 1.344(3) .
N5 C13 1.347(3) .
N5 C12 1.448(3) .
N6 C15 1.329(3) .
O1 C1 1.266(3) .
O2 C1 1.255(3) .
O3 C6 1.267(3) .
O3 Pr1 2.4447(16) 3_777
O4 C6 1.244(3) .
O5 C11 1.275(3) .
O5 Pr1 2.6579(16) 3_677
O6 C11 1.240(3) .
O6 Pr1 2.5980(16) 3_677
C1 C2 1.508(3) .
C3 C4 1.394(4) .
C4 C5 1.382(4) .
C6 C7 1.515(3) .
C8 C9 1.360(4) .
C9 C10 1.395(4) .
C11 C12 1.514(3) .
C11 Pr1 2.994(2) 3_677
C13 C14 1.376(4) .
C14 C15 1.391(4) .
